data_7210346
loop_
_publ_author_name
'Hu, Dong-Hua'
'Sun, Chun-Yi'
'Liu, Fu-Hong'
'Qin, Chao'
'Wang, Xin-Long'
'Su, Zhong-Min'

_publ_section_title
;
 A series of coordination complexes based on unsymmetrical
 multicarboxylate ligands: syntheses, structures and properties
;
_journal_issue 34
_journal_name_full CrystEngComm
_journal_page_first 6769
_journal_paper_doi 10.1039/c3ce40782a
_journal_volume 15
_journal_year 2013
_chemical_formula_sum 'C21 H16 N2 O7 Zn'
_chemical_formula_weight 473.73
_chemical_name_systematic
; 
 ? 
;
_space_group_IT_number 14
_symmetry_cell_setting monoclinic
_symmetry_space_group_name_Hall '-P 2ybc'
_symmetry_space_group_name_H-M 'P 1 21/c 1'
_atom_sites_solution_hydrogens geom
_atom_sites_solution_primary direct
_atom_sites_solution_secondary difmap
_audit_creation_method SHELXL-97
_cell_angle_alpha 90.00
_cell_angle_beta 108.546(2)
_cell_angle_gamma 90.00
_cell_formula_units_Z 4
_cell_length_a 10.7045(17)
_cell_length_b 13.064(2)
_cell_length_c 16.586(3)
_cell_measurement_reflns_used 10716
_cell_measurement_temperature 296(2)
_cell_measurement_theta_max 25.00
_cell_measurement_theta_min 2.01
_cell_volume 2199.0(6)
_computing_cell_refinement 'SAINT (Bruker, 1999)'
_computing_data_collection 'SMART (Bruker, 1997)'
_computing_data_reduction SAINT
_computing_molecular_graphics 'SHELXTL-PLUS (Sheldrick, 1990)'
_computing_publication_material SHELXL-97
_computing_structure_refinement 'SHELXL-97 (Sheldrick, 1997)'
_computing_structure_solution 'SHELXS-97 (Sheldrick, 1997)'
_diffrn_ambient_temperature 296(2)
_diffrn_measured_fraction_theta_full 0.993
_diffrn_measured_fraction_theta_max 0.993
_diffrn_measurement_device_type 'Bruker APEX CCD area-detector'
_diffrn_measurement_method '\w scans'
_diffrn_radiation_monochromator graphite
_diffrn_radiation_source 'fine-focus sealed tube'
_diffrn_radiation_type MoK\a
_diffrn_radiation_wavelength 0.71073
_diffrn_reflns_av_R_equivalents 0.0339
_diffrn_reflns_av_sigmaI/netI 0.0385
_diffrn_reflns_limit_h_max 12
_diffrn_reflns_limit_h_min -6
_diffrn_reflns_limit_k_max 15
_diffrn_reflns_limit_k_min -15
_diffrn_reflns_limit_l_max 19
_diffrn_reflns_limit_l_min -19
_diffrn_reflns_number 10716
_diffrn_reflns_theta_full 25.00
_diffrn_reflns_theta_max 25.00
_diffrn_reflns_theta_min 2.01
_exptl_absorpt_coefficient_mu 1.160
_exptl_absorpt_correction_T_max 0.8011
_exptl_absorpt_correction_T_min 0.7762
_exptl_absorpt_correction_type multi-scan
_exptl_absorpt_process_details 'SADABS (Sheldrick, 1996)'
_exptl_crystal_colour colorless
_exptl_crystal_density_diffrn 1.431
_exptl_crystal_density_method 'not measured'
_exptl_crystal_description block
_exptl_crystal_F_000 968
_exptl_crystal_size_max 0.23
_exptl_crystal_size_mid 0.23
_exptl_crystal_size_min 0.20
_refine_diff_density_max 1.158
_refine_diff_density_min -0.741
_refine_diff_density_rms 0.119
_refine_ls_extinction_method none
_refine_ls_goodness_of_fit_ref 1.055
_refine_ls_hydrogen_treatment mixed
_refine_ls_matrix_type full
_refine_ls_number_parameters 305
_refine_ls_number_reflns 3838
_refine_ls_number_restraints 0
_refine_ls_restrained_S_all 1.055
_refine_ls_R_factor_all 0.0840
_refine_ls_R_factor_gt 0.0653
_refine_ls_shift/su_max 0.017
_refine_ls_shift/su_mean 0.004
_refine_ls_structure_factor_coef Fsqd
_refine_ls_weighting_details 'calc w=1/[\s^2^(Fo^2^)+(0.1476P)^2^+0.0000P] where P=(Fo^2^+2Fc^2^)/3'
_refine_ls_weighting_scheme calc
_refine_ls_wR_factor_gt 0.1853
_refine_ls_wR_factor_ref 0.2052
_reflns_number_gt 2876
_reflns_number_total 3838
_reflns_threshold_expression >2sigma(I)
_cod_data_source_file c3ce40782a.txt
_cod_data_source_block www
_cod_original_sg_symbol_H-M P2(1)/c
_cod_database_code 7210346

loop_
_symmetry_equiv_pos_as_xyz
'x, y, z'
'-x, y+1/2, -z+1/2'
'-x, -y, -z'
'x, -y-1/2, z-1/2'

loop_
_atom_site_label
_atom_site_type_symbol
_atom_site_fract_x
_atom_site_fract_y
_atom_site_fract_z
_atom_site_U_iso_or_equiv
_atom_site_adp_type
_atom_site_occupancy
_atom_site_symmetry_multiplicity
_atom_site_calc_flag
_atom_site_refinement_flags
_atom_site_disorder_assembly
_atom_site_disorder_group
C1 C -0.1936(4) 0.8400(3) 0.3200(3) 0.0440(9) Uani 1 1 d . . .
C2 C -0.1865(4) 0.7919(3) 0.3961(3) 0.0478(10) Uani 1 1 d . . .
H2A H -0.1175 0.7474 0.4217 0.057 Uiso 1 1 calc R . .
C3 C -0.2821(5) 0.8107(4) 0.4332(3) 0.0519(11) Uani 1 1 d . . .
C4 C -0.3856(5) 0.8767(4) 0.3964(3) 0.0573(12) Uani 1 1 d . . .
H4A H -0.4488 0.8898 0.4226 0.069 Uiso 1 1 calc R . .
C5 C -0.3936(4) 0.9233(4) 0.3190(3) 0.0561(11) Uani 1 1 d . A .
C6 C -0.2968(5) 0.9041(4) 0.2818(3) 0.0515(10) Uani 1 1 d . . .
H6A H -0.3020 0.9351 0.2303 0.062 Uiso 1 1 calc R . .
C7 C -0.0878(4) 0.8232(3) 0.2802(3) 0.0506(11) Uani 1 1 d . . .
C8 C -0.2735(6) 0.7635(4) 0.5180(4) 0.0619(13) Uani 1 1 d . . .
C9 C -0.5969(5) 1.0114(4) 0.3077(4) 0.0695(14) Uani 1 1 d . A .
H9A H -0.5624 1.0304 0.3679 0.083 Uiso 1 1 calc R . .
C10 C -0.6671(6) 1.1011(5) 0.2585(5) 0.0862(19) Uani 1 1 d . . .
H10A H -0.6073 1.1578 0.2665 0.129 Uiso 1 1 calc R . .
H10B H -0.7395 1.1195 0.2779 0.129 Uiso 1 1 calc R . .
H10C H -0.6997 1.0838 0.1992 0.129 Uiso 1 1 calc R . .
C11 C -0.6842(7) 0.9221(6) 0.2991(9) 0.102(3) Uani 1 1 d . . .
C17 C 0.0136(3) 0.6085(2) 0.16305(18) 0.0667(14) Uani 1 1 d G . .
H17A H -0.0219 0.6068 0.2074 0.080 Uiso 1 1 calc R . .
C18 C -0.0385(3) 0.5350(3) 0.1001(2) 0.0583(12) Uani 1 1 d G . .
H18A H -0.1055 0.4899 0.1006 0.070 Uiso 1 1 calc R . .
C19 C 0.0208(3) 0.5367(2) 0.03605(18) 0.0457(9) Uani 1 1 d G . .
C20 C 0.1197(3) 0.6083(3) 0.0394(2) 0.0704(15) Uani 1 1 d G . .
H20A H 0.1571 0.6153 -0.0038 0.085 Uiso 1 1 calc R . .
C21 C 0.1584(3) 0.6702(3) 0.11485(18) 0.0702(15) Uani 1 1 d G . .
H21A H 0.2340 0.7097 0.1240 0.084 Uiso 1 1 calc R . .
N1 N 0.0998(3) 0.6766(2) 0.17074(17) 0.0507(9) Uani 1 1 d G . .
O1 O -0.0961(4) 0.8622(3) 0.2093(2) 0.0680(10) Uani 1 1 d . . .
O2 O 0.0093(4) 0.7701(3) 0.3212(2) 0.0620(9) Uani 1 1 d . . .
O3 O -0.1737(4) 0.7010(3) 0.5471(2) 0.0772(11) Uani 1 1 d . . .
H1 H -0.1579 0.6882 0.6026 0.116 Uiso 1 1 d R . .
O4 O -0.3503(6) 0.7826(4) 0.5548(3) 0.1069(17) Uani 1 1 d . . .
O5 O -0.4875(4) 0.9921(3) 0.2769(3) 0.0741(10) Uani 1 1 d . . .
O7A O -0.7248(11) 0.9147(8) 0.3774(7) 0.078(3) Uani 0.50 1 d P A 1
O6A O -0.6620(14) 0.8498(11) 0.2306(10) 0.076(4) Uani 0.40 1 d P A 1
O7B O -0.7689(12) 0.9099(7) 0.3147(10) 0.095(3) Uani 0.50 1 d P . 2
O6B O -0.7212(11) 0.8679(10) 0.2446(7) 0.084(3) Uani 0.60 1 d P . 2
Zn1 Zn 0.15621(5) 0.76948(4) 0.27554(3) 0.0525(3) Uani 1 1 d . . .
N2 N 0.2830(4) 0.6731(3) 0.3607(3) 0.0575(10) Uani 1 1 d . . .
C13 C 0.4830(5) 0.5809(4) 0.4060(3) 0.0642(13) Uani 1 1 d . . .
H13A H 0.5626 0.5662 0.3972 0.077 Uiso 1 1 calc R B .
C14 C 0.4538(5) 0.5359(4) 0.4714(3) 0.0657(13) Uani 1 1 d . . .
C12 C 0.3969(5) 0.6478(4) 0.3529(3) 0.0655(13) Uani 1 1 d . B .
H12A H 0.4207 0.6769 0.3088 0.079 Uiso 1 1 calc R . .
C16B C 0.2740(18) 0.6515(17) 0.4414(11) 0.077(6) Uani 0.40 1 d P B 1
H16A H 0.2057 0.6815 0.4565 0.093 Uiso 0.40 1 calc PR B 1
C15B C 0.3583(16) 0.5899(13) 0.4986(9) 0.066(4) Uani 0.40 1 d P B 1
H15A H 0.3545 0.5828 0.5535 0.079 Uiso 0.40 1 calc PR B 1
C16A C 0.2363(12) 0.6084(11) 0.4051(9) 0.082(4) Uani 0.60 1 d P B 2
H16B H 0.1471 0.6109 0.3995 0.098 Uiso 0.60 1 calc PR B 2
C15A C 0.3149(11) 0.5368(10) 0.4599(9) 0.083(3) Uani 0.60 1 d P B 2
H15B H 0.2786 0.4903 0.4886 0.100 Uiso 0.60 1 calc PR B 2

loop_
_atom_site_aniso_label
_atom_site_aniso_U_11
_atom_site_aniso_U_22
_atom_site_aniso_U_33
_atom_site_aniso_U_23
_atom_site_aniso_U_13
_atom_site_aniso_U_12
C1 0.041(2) 0.043(2) 0.047(2) -0.0077(18) 0.0117(17) -0.0005(17)
C2 0.040(2) 0.049(2) 0.052(2) -0.0103(19) 0.0115(19) -0.0016(18)
C3 0.050(3) 0.052(2) 0.056(3) -0.007(2) 0.019(2) -0.010(2)
C4 0.049(3) 0.061(3) 0.069(3) -0.004(2) 0.030(2) -0.003(2)
C5 0.042(2) 0.054(3) 0.075(3) -0.002(2) 0.023(2) 0.002(2)
C6 0.045(2) 0.056(3) 0.055(3) 0.001(2) 0.018(2) -0.001(2)
C7 0.049(3) 0.047(2) 0.054(3) -0.011(2) 0.014(2) -0.001(2)
C8 0.062(3) 0.068(3) 0.061(3) -0.002(2) 0.027(3) -0.008(3)
C9 0.062(3) 0.057(3) 0.100(4) 0.010(3) 0.040(3) 0.013(2)
C10 0.080(4) 0.070(4) 0.126(5) 0.026(4) 0.058(4) 0.031(3)
C11 0.049(4) 0.067(4) 0.180(9) 0.038(5) 0.021(5) 0.018(3)
C17 0.074(3) 0.073(3) 0.062(3) -0.001(3) 0.035(3) 0.006(3)
C18 0.054(3) 0.064(3) 0.067(3) 0.001(2) 0.034(2) -0.005(2)
C19 0.043(2) 0.052(2) 0.042(2) 0.0086(18) 0.0133(17) 0.0072(19)
C20 0.062(3) 0.097(4) 0.062(3) -0.011(3) 0.034(2) -0.028(3)
C21 0.053(3) 0.096(4) 0.067(3) -0.019(3) 0.026(2) -0.023(3)
N1 0.047(2) 0.057(2) 0.052(2) 0.0003(17) 0.0208(17) -0.0019(18)
O1 0.074(2) 0.082(2) 0.054(2) 0.0014(17) 0.0299(17) 0.0114(19)
O2 0.049(2) 0.077(2) 0.063(2) 0.0064(17) 0.0224(17) 0.0146(17)
O3 0.085(3) 0.094(3) 0.055(2) 0.0094(19) 0.026(2) 0.006(2)
O4 0.104(4) 0.148(5) 0.090(3) 0.028(3) 0.061(3) 0.024(3)
O5 0.062(2) 0.075(2) 0.098(2) 0.026(2) 0.0435(19) 0.0262(19)
O7A 0.087(7) 0.075(6) 0.100(7) 0.009(6) 0.066(6) 0.011(5)
O6A 0.065(8) 0.064(7) 0.090(9) -0.017(5) 0.011(7) 0.006(6)
O7B 0.076(8) 0.056(5) 0.173(12) 0.005(7) 0.068(8) 0.009(5)
O6B 0.081(7) 0.081(7) 0.083(6) 0.017(5) 0.017(6) 0.003(6)
Zn1 0.0467(4) 0.0599(4) 0.0533(4) 0.0045(2) 0.0191(3) 0.0091(2)
N2 0.054(2) 0.057(2) 0.062(2) 0.0100(19) 0.0199(19) 0.0117(19)
C13 0.053(3) 0.082(3) 0.059(3) 0.013(3) 0.022(2) 0.022(3)
C14 0.060(3) 0.063(3) 0.079(3) 0.022(3) 0.029(3) 0.021(2)
C12 0.059(3) 0.084(4) 0.059(3) 0.020(3) 0.026(2) 0.020(3)
C16B 0.071(13) 0.107(16) 0.070(12) 0.022(9) 0.045(10) 0.050(11)
C15B 0.080(10) 0.083(11) 0.045(7) 0.028(7) 0.036(7) 0.051(9)
C16A 0.042(5) 0.099(10) 0.093(10) 0.033(7) 0.005(6) 0.002(6)
C15A 0.066(6) 0.081(8) 0.101(9) 0.036(7) 0.023(6) 0.008(6)

loop_
_atom_type_symbol
_atom_type_description
_atom_type_scat_dispersion_real
_atom_type_scat_dispersion_imag
_atom_type_scat_source
C C 0.0033 0.0016 'International Tables Vol C Tables 4.2.6.8 and 6.1.1.4'
H H 0.0000 0.0000 'International Tables Vol C Tables 4.2.6.8 and 6.1.1.4'
N N 0.0061 0.0033 'International Tables Vol C Tables 4.2.6.8 and 6.1.1.4'
O O 0.0106 0.0060 'International Tables Vol C Tables 4.2.6.8 and 6.1.1.4'
Zn Zn 0.2839 1.4301 'International Tables Vol C Tables 4.2.6.8 and 6.1.1.4'

loop_
_geom_angle_atom_site_label_1
_geom_angle_atom_site_label_2
_geom_angle_atom_site_label_3
_geom_angle
_geom_angle_site_symmetry_1
_geom_angle_site_symmetry_3
C6 C1 C2 119.9(4) . .
C6 C1 C7 119.8(4) . .
C2 C1 C7 120.2(4) . .
C3 C2 C1 119.6(4) . .
C3 C2 H2A 120.2 . .
C1 C2 H2A 120.2 . .
C2 C3 C4 121.2(4) . .
C2 C3 C8 120.7(5) . .
C4 C3 C8 118.0(4) . .
C3 C4 C5 119.0(4) . .
C3 C4 H4A 120.5 . .
C5 C4 H4A 120.5 . .
O5 C5 C6 115.1(4) . .
O5 C5 C4 125.3(4) . .
C6 C5 C4 119.5(4) . .
C1 C6 C5 120.7(4) . .
C1 C6 H6A 119.6 . .
C5 C6 H6A 119.6 . .
O2 C7 O1 122.0(4) . .
O2 C7 C1 117.0(4) . .
O1 C7 C1 121.0(4) . .
O4 C8 O3 123.7(6) . .
O4 C8 C3 122.7(6) . .
O3 C8 C3 113.6(5) . .
O5 C9 C11 112.8(6) . .
O5 C9 C10 105.6(4) . .
C11 C9 C10 112.1(5) . .
O5 C9 H9A 108.7 . .
C11 C9 H9A 108.7 . .
C10 C9 H9A 108.7 . .
C9 C10 H10A 109.5 . .
C9 C10 H10B 109.5 . .
H10A C10 H10B 109.5 . .
C9 C10 H10C 109.5 . .
H10A C10 H10C 109.5 . .
H10B C10 H10C 109.5 . .
O7B C11 O6B 89.5(12) . .
O7B C11 C9 132.8(12) . .
O6B C11 C9 129.1(13) . .
O7B C11 O7A 41.6(10) . .
O6B C11 O7A 122.4(11) . .
C9 C11 O7A 108.5(9) . .
O7B C11 O6A 116.2(13) . .
O6B C11 O6A 28.3(9) . .
C9 C11 O6A 108.2(8) . .
O7A C11 O6A 138.6(9) . .
O7B C11 Zn1 47.5(7) . 1_455
O6B C11 Zn1 48.6(7) . 1_455
C9 C11 Zn1 176.8(7) . 1_455
O7A C11 Zn1 73.8(6) . 1_455
O6A C11 Zn1 70.5(8) . 1_455
N1 C17 C18 131.8 . .
N1 C17 H17A 114.1 . .
C18 C17 H17A 114.1 . .
C17 C18 C19 112.7 . .
C17 C18 H18A 123.6 . .
C19 C18 H18A 123.6 . .
C18 C19 C20 120.0 . .
C18 C19 C19 120.5(4) . 3_565
C20 C19 C19 119.5(4) . 3_565
C19 C20 C21 114.6 . .
C19 C20 H20A 122.7 . .
C21 C20 H20A 122.7 . .
N1 C21 C20 126.7 . .
N1 C21 H21A 116.7 . .
C20 C21 H21A 116.7 . .
C17 N1 C21 113.2 . .
C17 N1 Zn1 120.92(15) . .
C21 N1 Zn1 125.09(15) . .
C7 O2 Zn1 115.0(3) . .
C8 O3 H1 111.1 . .
C5 O5 C9 118.9(4) . .
C11 O7B O6B 47.6(9) . .
C11 O7B Zn1 110.4(10) . 1_455
O6B O7B Zn1 67.7(6) . 1_455
C11 O6B O7B 42.9(7) . .
C11 O6B Zn1 106.8(9) . 1_455
O7B O6B Zn1 68.3(6) . 1_455
O2 Zn1 O6B 140.0(4) . 1_655
O2 Zn1 O7B 99.1(4) . 1_655
O6B Zn1 O7B 44.0(5) 1_655 1_655
O2 Zn1 N1 105.99(14) . .
O6B Zn1 N1 101.6(4) 1_655 .
O7B Zn1 N1 142.1(4) 1_655 .
O2 Zn1 N2 100.01(16) . .
O6B Zn1 N2 103.0(3) 1_655 .
O7B Zn1 N2 103.2(4) 1_655 .
N1 Zn1 N2 99.96(15) . .
O2 Zn1 C11 121.1(3) . 1_655
O6B Zn1 C11 24.6(3) 1_655 1_655
O7B Zn1 C11 22.1(3) 1_655 1_655
N1 Zn1 C11 126.2(4) . 1_655
N2 Zn1 C11 96.3(2) . 1_655
C12 N2 C16A 115.0(7) . .
C12 N2 C16B 113.1(8) . .
C16A N2 C16B 35.3(9) . .
C12 N2 Zn1 121.4(3) . .
C16A N2 Zn1 119.5(6) . .
C16B N2 Zn1 123.4(7) . .
C14 C13 C12 120.8(5) . .
C14 C13 H13A 119.6 . .
C12 C13 H13A 119.6 . .
C13 C14 C15B 114.2(7) . .
C13 C14 C15A 112.6(6) . .
C15B C14 C15A 39.1(7) . .
C13 C14 C14 120.9(6) . 3_666
C15B C14 C14 120.9(8) . 3_666
C15A C14 C14 123.0(7) . 3_666
N2 C12 C13 123.8(5) . .
N2 C12 H12A 118.1 . .
C13 C12 H12A 118.1 . .
C15B C16B N2 123.9(12) . .
C15B C16B H16A 118.1 . .
N2 C16B H16A 118.1 . .
C16B C15B C14 117.4(11) . .
C16B C15B H15A 121.3 . .
C14 C15B H15A 121.3 . .
N2 C16A C15A 122.6(11) . .
N2 C16A H16B 118.7 . .
C15A C16A H16B 118.7 . .
C16A C15A C14 118.6(10) . .
C16A C15A H15B 120.7 . .
C14 C15A H15B 120.7 . .

loop_
_geom_bond_atom_site_label_1
_geom_bond_atom_site_label_2
_geom_bond_distance
_geom_bond_site_symmetry_2
C1 C6 1.370(6) .
C1 C2 1.390(6) .
C1 C7 1.497(6) .
C2 C3 1.374(7) .
C2 H2A 0.9300 .
C3 C4 1.383(7) .
C3 C8 1.510(7) .
C4 C5 1.398(7) .
C4 H4A 0.9300 .
C5 O5 1.363(6) .
C5 C6 1.388(7) .
C6 H6A 0.9300 .
C7 O2 1.256(6) .
C7 O1 1.259(6) .
C8 O4 1.196(7) .
C8 O3 1.308(7) .
C9 O5 1.442(6) .
C9 C11 1.474(10) .
C9 C10 1.488(8) .
C9 H9A 0.9800 .
C10 H10A 0.9600 .
C10 H10B 0.9600 .
C10 H10C 0.9600 .
C11 O7B 1.031(12) .
C11 O6B 1.117(12) .
C11 O7A 1.497(16) .
C11 O6A 1.554(19) .
C11 Zn1 2.573(8) 1_455
C17 N1 1.2582(18) .
C17 C18 1.3975(19) .
C17 H17A 0.9300 .
C18 C19 1.400(2) .
C18 H18A 0.9300 .
C19 C20 1.400(2) .
C19 C19 1.486(7) 3_565
C20 C21 1.436(2) .
C20 H20A 0.9300 .
C21 N1 1.2768(18) .
C21 H21A 0.9300 .
N1 Zn1 2.047(3) .
O2 Zn1 1.950(4) .
O3 H1 0.8966 .
O7B O6B 1.514(17) .
O7B Zn1 2.025(11) 1_455
O6B Zn1 2.017(11) 1_455
Zn1 O6B 2.017(11) 1_655
Zn1 O7B 2.025(11) 1_655
Zn1 N2 2.050(4) .
Zn1 C11 2.573(8) 1_655
N2 C12 1.308(6) .
N2 C16A 1.320(15) .
N2 C16B 1.402(18) .
C13 C14 1.354(7) .
C13 C12 1.368(7) .
C13 H13A 0.9300 .
C14 C15B 1.427(14) .
C14 C15A 1.438(13) .
C14 C14 1.471(9) 3_666
C12 H12A 0.9300 .
C16B C15B 1.35(2) .
C16B H16A 0.9300 .
C15B H15A 0.9300 .
C16A C15A 1.386(17) .
C16A H16B 0.9300 .
C15A H15B 0.9300 .
